data_2225665
loop_
_publ_author_name
'Xu, Liang'
'Gu, Li-Yan'
'Zhao, Dan-Yu'
'Wang, Bing'
'Kang, Ting-Guo'

_publ_section_title
;
 5-(4-Chlorophenyl)-1<i>H</i>-tetrazole
;
_journal_coeditor_code NG2726
_journal_issue 4
_journal_name_full 'Acta Crystallographica Section E'
_journal_page_first o742
_journal_paper_doi 10.1107/S1600536810003788
_journal_volume 66
_journal_year 2010
_chemical_formula_iupac 'C7 H5 Cl N4'
_chemical_formula_moiety 'C7 H5 Cl N4'
_chemical_formula_sum 'C7 H5 Cl N4'
_chemical_formula_weight 180.60
_chemical_name_systematic
;
5-(4-Chlorophenyl)-1<i>H</i>-tetrazole
;
_space_group_IT_number 13
_symmetry_cell_setting monoclinic
_symmetry_space_group_name_Hall '-P 2yc'
_symmetry_space_group_name_H-M 'P 1 2/c 1'
_atom_sites_solution_hydrogens geom
_atom_sites_solution_primary direct
_atom_sites_solution_secondary difmap
_audit_creation_method SHELXL-97
_cell_angle_alpha 90.00
_cell_angle_beta 107.91(3)
_cell_angle_gamma 90.00
_cell_formula_units_Z 4
_cell_length_a 9.4596(19)
_cell_length_b 11.437(2)
_cell_length_c 7.2988(15)
_cell_measurement_reflns_used 5352
_cell_measurement_temperature 291(2)
_cell_measurement_theta_max 27.49
_cell_measurement_theta_min 3.10
_cell_volume 751.4(3)
_computing_cell_refinement 'RAPID-AUTO (Rigaku, 1998)'
_computing_data_collection 'RAPID-AUTO (Rigaku, 1998)'
_computing_data_reduction 'CrystalClear (Rigaku/MSC, 2002)'
_computing_molecular_graphics 'SHELXTL (Sheldrick, 2008)'
_computing_publication_material 'SHELXL97 (Sheldrick, 2008)'
_computing_structure_refinement 'SHELXL97 (Sheldrick, 2008)'
_computing_structure_solution 'SHELXS97 (Sheldrick, 2008)'
_diffrn_ambient_temperature 291(2)
_diffrn_measured_fraction_theta_full 0.993
_diffrn_measured_fraction_theta_max 0.993
_diffrn_measurement_device_type 'Rigaku R-AXIS RAPID'
_diffrn_measurement_method '\w scan'
_diffrn_radiation_monochromator graphite
_diffrn_radiation_source 'fine-focus sealed tube'
_diffrn_radiation_type MoK\a
_diffrn_radiation_wavelength 0.71073
_diffrn_reflns_av_R_equivalents 0.0381
_diffrn_reflns_av_sigmaI/netI 0.0331
_diffrn_reflns_limit_h_max 12
_diffrn_reflns_limit_h_min -12
_diffrn_reflns_limit_k_max 14
_diffrn_reflns_limit_k_min -14
_diffrn_reflns_limit_l_max 9
_diffrn_reflns_limit_l_min -9
_diffrn_reflns_number 7237
_diffrn_reflns_theta_full 27.47
_diffrn_reflns_theta_max 27.47
_diffrn_reflns_theta_min 3.43
_diffrn_standards_decay_% 0
_diffrn_standards_interval_count 0
_diffrn_standards_interval_time 0
_diffrn_standards_number 0
_exptl_absorpt_coefficient_mu 0.447
_exptl_absorpt_correction_T_max 0.9516
_exptl_absorpt_correction_T_min 0.9116
_exptl_absorpt_correction_type multi-scan
_exptl_absorpt_process_details '(ABSCOR; Higashi, 1995)'
_exptl_crystal_colour colorless
_exptl_crystal_density_diffrn 1.596
_exptl_crystal_density_method 'not measured'
_exptl_crystal_description block
_exptl_crystal_F_000 368
_exptl_crystal_size_max 0.21
_exptl_crystal_size_mid 0.14
_exptl_crystal_size_min 0.11
_refine_diff_density_max 0.773
_refine_diff_density_min -0.236
_refine_ls_extinction_method none
_refine_ls_goodness_of_fit_ref 1.046
_refine_ls_hydrogen_treatment mixed
_refine_ls_matrix_type full
_refine_ls_number_parameters 118
_refine_ls_number_reflns 1720
_refine_ls_number_restraints 0
_refine_ls_restrained_S_all 1.046
_refine_ls_R_factor_all 0.0700
_refine_ls_R_factor_gt 0.0498
_refine_ls_shift/su_max 0.000
_refine_ls_shift/su_mean 0.000
_refine_ls_structure_factor_coef Fsqd
_refine_ls_weighting_details 'calc w=1/[\s^2^(Fo^2^)+(0.0807P)^2^+0.0000P] where P=(Fo^2^+2Fc^2^)/3'
_refine_ls_weighting_scheme calc
_refine_ls_wR_factor_gt 0.1270
_refine_ls_wR_factor_ref 0.1352
_reflns_number_gt 1194
_reflns_number_total 1720
_reflns_threshold_expression I>2\s(I)
_cod_data_source_file ng2726.cif
_cod_data_source_block I
_cod_depositor_comments
;
The following automatic conversions were performed:
'_exptl_absorpt_correction_type' value 'Multi-scan' changed to
'multi-scan' according to
'/home/saulius/struct/CIF-dictionaries/cif_core.dic' dictionary named
'cif_core.dic' version 2.4.1 from 2010-06-29.

Automatic conversion script
Id: cif_fix_enum 1527 2010-12-29 10:47:43Z saulius 
;
_cod_original_sg_symbol_H-M 'P 2/c'
_cod_database_code 2225665
_cod_database_fobs_code 2225665

loop_
_symmetry_equiv_pos_as_xyz
'x, y, z'
'-x, y, -z+1/2'
'-x, -y, -z'
'x, -y, z-1/2'

loop_
_atom_site_type_symbol
_atom_site_label
_atom_site_fract_x
_atom_site_fract_y
_atom_site_fract_z
_atom_site_U_iso_or_equiv
_atom_site_adp_type
_atom_site_calc_flag
_atom_site_refinement_flags
_atom_site_occupancy
_atom_site_disorder_assembly
_atom_site_disorder_group
C C1 0.0000 0.7724(3) 0.2500 0.0340(7) Uani d S 1 . .
C C2 0.1238(2) 0.7123(2) 0.3612(3) 0.0375(5) Uani d . 1 . .
H H1 0.2067 0.7530 0.4358 0.045 Uiso calc R 1 . .
C C3 0.1235(2) 0.59197(19) 0.3606(3) 0.0331(5) Uani d . 1 . .
H H2 0.2068 0.5518 0.4350 0.040 Uiso calc R 1 . .
C C4 0.0000 0.5293(3) 0.2500 0.0282(6) Uani d S 1 . .
C C5 0.0000 0.4029(3) 0.2500 0.0288(6) Uani d S 1 . .
C C6 0.5000 -0.0727(3) 0.7500 0.0296(6) Uani d S 1 . .
C C7 0.3680(2) -0.0135(2) 0.6704(3) 0.0389(5) Uani d . 1 . .
H H4 0.2797 -0.0544 0.6188 0.047 Uiso calc R 1 . .
C C8 0.3688(2) 0.1065(2) 0.6683(3) 0.0354(5) Uani d . 1 . .
H H5 0.2809 0.1471 0.6119 0.042 Uiso calc R 1 . .
C C9 0.5000 0.1681(2) 0.7500 0.0258(6) Uani d S 1 . .
C C10 0.5000 0.2975(3) 0.7500 0.0267(6) Uani d S 1 . .
Cl Cl1 0.0000 0.92391(7) 0.2500 0.0492(3) Uani d S 1 . .
Cl Cl2 0.5000 -0.22534(7) 0.7500 0.0464(3) Uani d S 1 . .
N N1 0.1109(2) 0.33285(16) 0.3488(2) 0.0349(4) Uani d . 1 . .
H H3 0.1934 0.3493 0.4318 0.050(15) Uiso d PR 0.50 . .
N N2 0.0660(2) 0.22079(17) 0.3089(3) 0.0418(5) Uani d . 1 . .
N N3 0.3941(2) 0.36603(16) 0.6406(3) 0.0349(4) Uani d . 1 . .
H H6 0.322(5) 0.352(4) 0.545(6) 0.016(9) Uiso d P 0.50 . .
N N4 0.4364(2) 0.47685(17) 0.6842(3) 0.0398(5) Uani d . 1 . .

loop_
_atom_site_aniso_label
_atom_site_aniso_U_11
_atom_site_aniso_U_22
_atom_site_aniso_U_33
_atom_site_aniso_U_12
_atom_site_aniso_U_13
_atom_site_aniso_U_23
C1 0.0332(14) 0.0274(17) 0.0377(15) 0.000 0.0056(12) 0.000
C2 0.0313(10) 0.0320(12) 0.0424(11) -0.0035(8) 0.0011(9) -0.0024(9)
C3 0.0270(9) 0.0298(12) 0.0349(10) 0.0000(8) -0.0016(8) 0.0017(8)
C4 0.0267(13) 0.0285(17) 0.0270(13) 0.000 0.0046(11) 0.000
C5 0.0305(13) 0.0261(15) 0.0266(12) 0.000 0.0038(11) 0.000
C6 0.0365(14) 0.0215(15) 0.0272(13) 0.000 0.0047(12) 0.000
C7 0.0324(11) 0.0310(12) 0.0456(12) -0.0054(8) 0.0006(10) -0.0066(9)
C8 0.0242(9) 0.0328(12) 0.0408(11) 0.0009(8) -0.0021(8) -0.0002(9)
C9 0.0292(13) 0.0219(15) 0.0238(12) 0.000 0.0044(11) 0.000
C10 0.0248(12) 0.0282(16) 0.0244(12) 0.000 0.0037(11) 0.000
Cl1 0.0465(5) 0.0241(5) 0.0709(6) 0.000 0.0090(4) 0.000
Cl2 0.0591(5) 0.0225(5) 0.0503(5) 0.000 0.0061(4) 0.000
N1 0.0332(8) 0.0275(10) 0.0356(9) 0.0027(7) -0.0019(8) 0.0001(7)
N2 0.0437(10) 0.0245(10) 0.0456(10) 0.0031(8) -0.0036(8) 0.0027(8)
N3 0.0329(9) 0.0257(10) 0.0374(9) 0.0008(7) -0.0018(8) 0.0000(7)
N4 0.0381(9) 0.0259(10) 0.0450(10) 0.0016(8) -0.0027(8) 0.0002(8)

loop_
_atom_type_symbol
_atom_type_description
_atom_type_scat_dispersion_real
_atom_type_scat_dispersion_imag
_atom_type_scat_source
C C 0.0033 0.0016 'International Tables Vol C Tables 4.2.6.8 and 6.1.1.4'
H H 0.0000 0.0000 'International Tables Vol C Tables 4.2.6.8 and 6.1.1.4'
Cl Cl 0.1484 0.1585 'International Tables Vol C Tables 4.2.6.8 and 6.1.1.4'
N N 0.0061 0.0033 'International Tables Vol C Tables 4.2.6.8 and 6.1.1.4'

loop_
_geom_angle_atom_site_label_1
_geom_angle_atom_site_label_2
_geom_angle_atom_site_label_3
_geom_angle_site_symmetry_1
_geom_angle_site_symmetry_3
_geom_angle
_geom_angle_publ_flag
C2 C1 C2 . 2 120.5(3) ?
C2 C1 Cl1 . . 119.77(15) ?
C2 C1 Cl1 2 . 119.77(15) ?
C3 C2 C1 . . 119.6(2) ?
C3 C2 H1 . . 120.2 ?
C1 C2 H1 . . 120.2 ?
C2 C3 C4 . . 121.05(19) ?
C2 C3 H2 . . 119.5 ?
C4 C3 H2 . . 119.5 ?
C3 C4 C3 . 2 118.2(3) ?
C3 C4 C5 . . 120.88(14) ?
C3 C4 C5 2 . 120.88(14) ?
N1 C5 N1 2 . 106.6(3) ?
N1 C5 C4 2 . 126.70(14) ?
N1 C5 C4 . . 126.70(14) ?
C7 C6 C7 2_656 . 121.3(3) ?
C7 C6 Cl2 2_656 . 119.34(14) ?
C7 C6 Cl2 . . 119.34(14) ?
C8 C7 C6 . . 119.1(2) ?
C8 C7 H4 . . 120.4 ?
C6 C7 H4 . . 120.4 ?
C7 C8 C9 . . 120.55(19) ?
C7 C8 H5 . . 119.7 ?
C9 C8 H5 . . 119.7 ?
C8 C9 C8 . 2_656 119.2(3) ?
C8 C9 C10 . . 120.38(13) ?
C8 C9 C10 2_656 . 120.38(14) ?
N3 C10 N3 2_656 . 107.6(3) ?
N3 C10 C9 2_656 . 126.18(13) ?
N3 C10 C9 . . 126.18(13) ?
C5 N1 N2 . . 107.97(18) ?
C5 N1 H3 . . 130.3 ?
N2 N1 H3 . . 121.5 ?
N2 N2 N1 2 . 108.73(11) ?
C10 N3 N4 . . 107.51(18) ?
C10 N3 H6 . . 131(3) ?
N4 N3 H6 . . 120(3) ?
N4 N4 N3 2_656 . 108.67(11) ?

loop_
_geom_bond_atom_site_label_1
_geom_bond_atom_site_label_2
_geom_bond_site_symmetry_2
_geom_bond_distance
_geom_bond_publ_flag
C1 C2 . 1.385(3) ?
C1 C2 2 1.385(3) ?
C1 Cl1 . 1.732(3) ?
C2 C3 . 1.376(3) ?
C2 H1 . 0.9300 ?
C3 C4 . 1.397(3) ?
C3 H2 . 0.9300 ?
C4 C3 2 1.397(3) ?
C4 C5 . 1.446(4) ?
C5 N1 2 1.340(3) ?
C5 N1 . 1.340(3) ?
C6 C7 2_656 1.382(3) ?
C6 C7 . 1.382(3) ?
C6 Cl2 . 1.746(3) ?
C7 C8 . 1.373(3) ?
C7 H4 . 0.9300 ?
C8 C9 . 1.392(2) ?
C8 H5 . 0.9300 ?
C9 C8 2_656 1.392(2) ?
C9 C10 . 1.480(4) ?
C10 N3 2_656 1.328(3) ?
C10 N3 . 1.328(3) ?
N1 N2 . 1.353(3) ?
N1 H3 . 0.8492 ?
N2 N2 2 1.280(4) ?
N3 N4 . 1.338(3) ?
N3 H6 . 0.83(4) ?
N4 N4 2_656 1.288(3) ?

loop_
_geom_hbond_atom_site_label_D
_geom_hbond_atom_site_label_H
_geom_hbond_atom_site_label_A
_geom_hbond_site_symmetry_A
_geom_hbond_distance_DH
_geom_hbond_distance_HA
_geom_hbond_distance_DA
_geom_hbond_angle_DHA
N1 H3 N3 . 0.850(10) 2.050(10) 2.889(2) 172.40(10)
N3 H6 N1 . 0.83(3) 2.08(4) 2.889(2) 165.7(2)
